data_1564104
loop_
_publ_author_name
'Salerno, Elvin V.'
'Kadel, Lava R.'
'Eichhorn, David M.'

_publ_section_title
;
 Ethanol(nitrato)[tris(4-cyano-3-phenyl-1<i>H</i>-pyrazol-1-yl)hydroborato]nickel(II)
;
_journal_coeditor_code BV4040
_journal_issue 7
_journal_name_full IUCrData
_journal_page_first x210690
_journal_paper_doi 10.1107/S2414314621006908
_journal_volume 6
_journal_year 2021
_chemical_formula_iupac '[Ni (C30 H19 B N9) (N O3) (C2 H6 O)]'
_chemical_formula_moiety 'C32 H24 B N10 Ni O4'
_chemical_formula_sum 'C32 H24 B N10 Ni O4'
_chemical_formula_weight 683.14
_chemical_name_systematic Ethanol(nitrato)[tris(4-cyano-3-phenyl-1<i>H</i>-pyrazol-1-yl)hydroborato]nickel(II)
_space_group_crystal_system orthorhombic
_space_group_IT_number 61
_space_group_name_Hall '-P 2ac 2ab'
_space_group_name_H-M_alt 'P b c a'
_atom_sites_solution_hydrogens mixed
_atom_sites_solution_primary direct
_audit_creation_method
;
Olex2 1.2
(compiled 2018.05.29 svn.r3508 for OlexSys, GUI svn.r5506)
;
_cell_angle_alpha 90
_cell_angle_beta 90
_cell_angle_gamma 90
_cell_formula_units_Z 8
_cell_length_a 16.627(6)
_cell_length_b 18.030(7)
_cell_length_c 21.293(8)
_cell_measurement_reflns_used 9305
_cell_measurement_temperature 150
_cell_measurement_theta_max 22.841
_cell_measurement_theta_min 2.96
_cell_volume 6383(4)
_computing_cell_refinement
;
SAINT (Bruker, 2013)
;
_computing_data_collection
;
APEX2 (Bruker, 2013)
;
_computing_data_reduction
;
SAINT (Bruker, 2013)
;
_computing_molecular_graphics
;
<i>OLEX2</i> (Dolomanov <i>et al.</i>,  2009)
;
_computing_publication_material
;
<i>OLEX2</i> (Dolomanov <i>et al.</i>,  2009)
;
_computing_structure_refinement
;
SHELXL (Sheldrick, 2015)
;
_computing_structure_solution
;
SIR2004 (Burla <i>et al.</i>,  2007)
;
_diffrn_ambient_temperature 150
_diffrn_detector 'CCD area detector'
_diffrn_detector_area_resol_mean 5.6
_diffrn_measured_fraction_theta_full 0.997
_diffrn_measured_fraction_theta_max 0.967
_diffrn_measurement_device 'three-circle diffractometer'
_diffrn_measurement_device_type 'Bruker APEXII CCD'
_diffrn_measurement_method '\f and \w scans'
_diffrn_radiation_monochromator graphite
_diffrn_radiation_probe x-ray
_diffrn_radiation_type MoK\a
_diffrn_radiation_wavelength 0.71073
_diffrn_reflns_av_R_equivalents 0.0651
_diffrn_reflns_av_unetI/netI 0.0388
_diffrn_reflns_limit_h_max 20
_diffrn_reflns_limit_h_min -21
_diffrn_reflns_limit_k_max 23
_diffrn_reflns_limit_k_min -23
_diffrn_reflns_limit_l_max 27
_diffrn_reflns_limit_l_min -27
_diffrn_reflns_number 118458
_diffrn_reflns_theta_full 25.242
_diffrn_reflns_theta_max 27.516
_diffrn_reflns_theta_min 3.730
_diffrn_source 'sealed X-ray tube'
_diffrn_standards_number 0
_exptl_absorpt_coefficient_mu 0.663
_exptl_absorpt_correction_T_max 0.7455
_exptl_absorpt_correction_T_min 0.6725
_exptl_absorpt_correction_type numerical
_exptl_absorpt_process_details
;
(SADABS; Bruker, 2013)
;
_exptl_crystal_colour 'light blue'
_exptl_crystal_density_diffrn 1.422
_exptl_crystal_description block
_exptl_crystal_F_000 2816
_exptl_crystal_size_max 0.587
_exptl_crystal_size_mid 0.517
_exptl_crystal_size_min 0.318
_refine_diff_density_max 0.758
_refine_diff_density_min -0.320
_refine_ls_extinction_method none
_refine_ls_goodness_of_fit_ref 1.034
_refine_ls_hydrogen_treatment mixed
_refine_ls_matrix_type full
_refine_ls_number_parameters 448
_refine_ls_number_reflns 7103
_refine_ls_number_restraints 0
_refine_ls_restrained_S_all 1.034
_refine_ls_R_factor_all 0.0868
_refine_ls_R_factor_gt 0.0479
_refine_ls_shift/su_max 0.001
_refine_ls_shift/su_mean 0.000
_refine_ls_structure_factor_coef Fsqd
_refine_ls_weighting_details 'w=1/[\s^2^(Fo^2^)+(0.0804P)^2^+1.0693P] where P=(Fo^2^+2Fc^2^)/3'
_refine_ls_weighting_scheme calc
_refine_ls_wR_factor_gt 0.1229
_refine_ls_wR_factor_ref 0.1464
_reflns_number_gt 4543
_reflns_number_total 7103
_reflns_threshold_expression 'I > 2\s(I)'
_cod_data_source_file bv4040sup1.cif
_cod_data_source_block I
_cod_database_code 1564104
_shelx_space_group_comment
;
The symmetry employed for this shelxl refinement is uniquely defined
by the following loop, which should always be used as a source of
symmetry information in preference to the above space-group names.
They are only intended as comments.
;
_shelxl_version_number .2013

loop_
_space_group_symop_operation_xyz
'x, y, z'
'-x+1/2, -y, z+1/2'
'-x, y+1/2, -z+1/2'
'x+1/2, -y+1/2, -z'
'-x, -y, -z'
'x-1/2, y, -z-1/2'
'x, -y-1/2, z-1/2'
'-x-1/2, y-1/2, z'

loop_
_atom_site_type_symbol
_atom_site_label
_atom_site_fract_x
_atom_site_fract_y
_atom_site_fract_z
_atom_site_U_iso_or_equiv
_atom_site_adp_type
_atom_site_calc_flag
_atom_site_occupancy
_atom_site_disorder_assembly
_atom_site_disorder_group
Ni Ni1 0.46783(2) 0.32105(2) 0.75782(2) 0.04004(13) Uani d 1 . .
O O4 0.45090(12) 0.34845(12) 0.85134(10) 0.0554(5) Uani d 1 . .
N N4 0.59048(13) 0.20364(12) 0.75765(10) 0.0459(5) Uani d 1 . .
N N7 0.51417(12) 0.21874(12) 0.65688(10) 0.0479(5) Uani d 1 . .
N N5 0.57845(12) 0.27386(11) 0.78134(10) 0.0455(5) Uani d 1 . .
N N1 0.44970(14) 0.15850(13) 0.75030(10) 0.0456(5) Uani d 1 . .
N N8 0.49015(12) 0.29152(11) 0.66387(10) 0.0444(5) Uani d 1 . .
N N2 0.41089(12) 0.22004(11) 0.77343(10) 0.0435(5) Uani d 1 . .
O O3 0.38604(17) 0.50607(12) 0.71996(12) 0.0887(7) Uani d 1 . .
N N10 0.41371(17) 0.44527(13) 0.73128(11) 0.0577(6) Uani d 1 . .
C C22 0.49747(15) 0.26308(16) 0.56234(13) 0.0511(7) Uani d 1 . .
C C12 0.68610(15) 0.22229(14) 0.82726(13) 0.0504(7) Uani d 1 . .
C C21 0.51872(15) 0.20149(17) 0.59654(14) 0.0525(7) Uani d 1 . .
H H21 0.5340 0.1547 0.5798 0.063 Uiso calc 1 . .
C C5 0.29602(14) 0.24381(15) 0.84526(13) 0.0482(6) Uani d 1 . .
C C24 0.48020(14) 0.31881(14) 0.60640(13) 0.0432(6) Uani d 1 . .
C C2 0.35174(15) 0.11721(15) 0.80951(14) 0.0537(7) Uani d 1 . .
C C14 0.63667(14) 0.28587(14) 0.82355(12) 0.0458(6) Uani d 1 . .
C C4 0.35099(14) 0.19523(14) 0.80997(12) 0.0457(6) Uani d 1 . .
C C11 0.65437(15) 0.17294(14) 0.78480(14) 0.0496(7) Uani d 1 . .
H H11 0.6747 0.1248 0.7762 0.060 Uiso calc 1 . .
N N9 0.49338(19) 0.27259(18) 0.44209(14) 0.0826(8) Uani d 1 . .
C C10 0.25357(16) 0.30045(15) 0.81617(13) 0.0518(6) Uani d 1 . .
H H10 0.2592 0.3082 0.7723 0.062 Uiso calc 1 . .
C C1 0.41527(16) 0.09678(15) 0.77214(15) 0.0569(7) Uani d 1 . .
H H1 0.4318 0.0474 0.7634 0.068 Uiso calc 1 . .
C C23 0.49527(19) 0.26954(18) 0.49556(16) 0.0611(8) Uani d 1 . .
C C25 0.45741(14) 0.39623(15) 0.59128(12) 0.0465(6) Uani d 1 . .
C C15 0.64625(15) 0.35621(15) 0.85781(13) 0.0502(7) Uani d 1 . .
C C13 0.75612(18) 0.21118(17) 0.86449(15) 0.0632(8) Uani d 1 . .
C C27 0.48543(19) 0.52701(18) 0.58728(15) 0.0641(8) Uani d 1 . .
H H27 0.5191 0.5676 0.5981 0.077 Uiso calc 1 . .
C C28 0.4170(2) 0.53909(19) 0.55438(16) 0.0732(9) Uani d 1 . .
H H28 0.4024 0.5882 0.5428 0.088 Uiso calc 1 . .
C C26 0.50660(17) 0.45578(16) 0.60520(13) 0.0541(7) Uani d 1 . .
H H26 0.5555 0.4478 0.6273 0.065 Uiso calc 1 . .
N N6 0.81161(18) 0.20048(19) 0.89414(16) 0.0960(10) Uani d 1 . .
C C3 0.29669(19) 0.07076(17) 0.84334(19) 0.0744(9) Uani d 1 . .
C C20 0.6497(2) 0.42321(17) 0.82685(16) 0.0735(9) Uani d 1 . .
H H20 0.6444 0.4242 0.7824 0.088 Uiso calc 1 . .
C C6 0.28563(18) 0.23255(19) 0.90931(15) 0.0690(9) Uani d 1 . .
H H6 0.3125 0.1929 0.9299 0.083 Uiso calc 1 . .
C C16 0.65492(18) 0.35574(19) 0.92228(15) 0.0637(8) Uani d 1 . .
H H16 0.6536 0.3100 0.9443 0.076 Uiso calc 1 . .
N N3 0.2532(2) 0.03462(18) 0.87100(18) 0.1132(12) Uani d 1 . .
C C9 0.20337(18) 0.34536(18) 0.85066(17) 0.0676(8) Uani d 1 . .
H H9 0.1743 0.3838 0.8302 0.081 Uiso calc 1 . .
C C30 0.38781(16) 0.40902(18) 0.55660(15) 0.0653(8) Uani d 1 . .
H H30 0.3535 0.3689 0.5459 0.078 Uiso calc 1 . .
C C7 0.2353(2) 0.2801(2) 0.94312(17) 0.0846(10) Uani d 1 . .
H H7 0.2294 0.2737 0.9872 0.102 Uiso calc 1 . .
C C8 0.1946(2) 0.3357(2) 0.91353(18) 0.0764(10) Uani d 1 . .
H H8 0.1603 0.3675 0.9368 0.092 Uiso calc 1 . .
C C19 0.6607(2) 0.4889(2) 0.85900(19) 0.0934(12) Uani d 1 . .
H H19 0.6635 0.5346 0.8369 0.112 Uiso calc 1 . .
C C18 0.6677(2) 0.4876(2) 0.9229(2) 0.0931(12) Uani d 1 . .
H H18 0.6740 0.5327 0.9453 0.112 Uiso calc 1 . .
C C29 0.36861(19) 0.4806(2) 0.53762(17) 0.0801(10) Uani d 1 . .
H H29 0.3219 0.4891 0.5130 0.096 Uiso calc 1 . .
C C17 0.6655(2) 0.4213(2) 0.95511(17) 0.0780(10) Uani d 1 . .
H H17 0.6712 0.4207 0.9995 0.094 Uiso calc 1 . .
B B1 0.52890(17) 0.16769(17) 0.71325(17) 0.0480(7) Uani d 1 . .
H H1A 0.5488 0.1183 0.6987 0.058 Uiso calc 1 . .
O O1 0.48821(13) 0.43502(10) 0.74386(9) 0.0553(5) Uani d 1 . .
O O2 0.37070(11) 0.38682(11) 0.73135(9) 0.0562(5) Uani d 1 . .
C C31 0.4158(2) 0.4038(2) 0.88379(19) 0.0963(13) Uani d 1 . .
H H31A 0.3580 0.4010 0.8729 0.116 Uiso calc 0.572(13) A 1
H H31B 0.4361 0.4501 0.8643 0.116 Uiso calc 0.572(13) A 1
H H31C 0.3840 0.3799 0.9174 0.116 Uiso calc 0.428(13) A 2
H H31D 0.3766 0.4271 0.8549 0.116 Uiso calc 0.428(13) A 2
C C32A 0.4179(7) 0.4169(5) 0.9490(4) 0.101(4) Uani d 0.572(13) A 1
H H32A 0.3834 0.3808 0.9704 0.152 Uiso calc 0.572(13) A 1
H H32B 0.3986 0.4672 0.9577 0.152 Uiso calc 0.572(13) A 1
H H32C 0.4733 0.4118 0.9642 0.152 Uiso calc 0.572(13) A 1
C C32B 0.4565(6) 0.4602(7) 0.9114(7) 0.099(5) Uani d 0.428(13) A 2
H H32D 0.4744 0.4448 0.9533 0.149 Uiso calc 0.428(13) A 2
H H32E 0.4211 0.5035 0.9152 0.149 Uiso calc 0.428(13) A 2
H H32F 0.5033 0.4732 0.8857 0.149 Uiso calc 0.428(13) A 2
H H4 0.4630(15) 0.3142(16) 0.8759(14) 0.050 Uiso d 1 . .

loop_
_atom_site_aniso_label
_atom_site_aniso_U_11
_atom_site_aniso_U_22
_atom_site_aniso_U_33
_atom_site_aniso_U_12
_atom_site_aniso_U_13
_atom_site_aniso_U_23
Ni1 0.0524(2) 0.0270(2) 0.0407(2) 0.00113(13) -0.00158(13) -0.00124(14)
O4 0.0763(12) 0.0436(12) 0.0462(12) 0.0038(10) 0.0028(10) -0.0018(10)
N4 0.0548(11) 0.0306(12) 0.0522(14) 0.0034(10) -0.0021(10) -0.0030(10)
N7 0.0626(12) 0.0351(12) 0.0458(14) 0.0041(10) 0.0011(10) -0.0070(11)
N5 0.0535(11) 0.0338(13) 0.0492(13) 0.0022(9) -0.0025(10) -0.0026(10)
N1 0.0547(11) 0.0284(12) 0.0538(15) 0.0047(10) -0.0050(9) -0.0038(10)
N8 0.0580(11) 0.0345(12) 0.0407(13) 0.0032(10) -0.0022(10) -0.0013(10)
N2 0.0531(11) 0.0294(12) 0.0480(13) 0.0044(9) -0.0024(10) -0.0051(10)
O3 0.135(2) 0.0379(13) 0.0930(17) 0.0297(13) -0.0026(15) 0.0070(12)
N10 0.0906(18) 0.0320(14) 0.0506(15) 0.0094(13) 0.0056(12) 0.0011(11)
C22 0.0545(14) 0.0569(19) 0.0418(16) -0.0010(13) -0.0016(12) -0.0085(14)
C12 0.0508(13) 0.0425(16) 0.0579(18) 0.0007(12) -0.0047(12) 0.0049(14)
C21 0.0626(15) 0.0471(17) 0.0478(18) 0.0010(13) 0.0021(12) -0.0143(14)
C5 0.0495(13) 0.0447(16) 0.0505(17) -0.0061(11) -0.0008(12) 0.0010(13)
C24 0.0470(12) 0.0440(16) 0.0385(15) -0.0008(10) -0.0007(10) -0.0017(12)
C2 0.0584(15) 0.0334(15) 0.069(2) -0.0043(12) -0.0035(13) 0.0065(14)
C14 0.0519(13) 0.0370(15) 0.0484(16) -0.0045(11) -0.0010(12) 0.0020(13)
C4 0.0496(13) 0.0393(16) 0.0482(16) -0.0003(11) -0.0083(12) 0.0026(12)
C11 0.0512(13) 0.0364(15) 0.0614(18) 0.0037(11) -0.0010(13) 0.0042(13)
N9 0.108(2) 0.090(2) 0.0493(18) 0.0042(17) -0.0003(16) -0.0112(16)
C10 0.0562(14) 0.0512(17) 0.0481(16) 0.0014(13) -0.0005(12) -0.0046(13)
C1 0.0584(15) 0.0320(16) 0.080(2) -0.0033(12) -0.0101(14) 0.0009(14)
C23 0.0725(18) 0.061(2) 0.050(2) 0.0016(15) 0.0000(15) -0.0106(16)
C25 0.0539(13) 0.0471(17) 0.0384(15) 0.0024(12) 0.0038(11) 0.0017(12)
C15 0.0536(13) 0.0453(17) 0.0516(18) -0.0026(12) -0.0090(12) -0.0001(14)
C13 0.0588(15) 0.0551(19) 0.076(2) 0.0036(14) -0.0108(15) 0.0059(16)
C27 0.085(2) 0.0492(19) 0.057(2) -0.0017(15) -0.0079(16) 0.0061(15)
C28 0.089(2) 0.057(2) 0.073(2) 0.0104(18) 0.0012(18) 0.0193(17)
C26 0.0648(15) 0.0495(18) 0.0481(17) -0.0026(13) -0.0068(13) 0.0064(14)
N6 0.0773(18) 0.094(2) 0.116(3) 0.0064(17) -0.0359(18) 0.004(2)
C3 0.0740(19) 0.0429(19) 0.106(3) -0.0052(15) 0.0088(19) 0.0059(19)
C20 0.105(2) 0.049(2) 0.066(2) -0.0111(17) -0.0229(18) 0.0021(17)
C6 0.0778(19) 0.069(2) 0.060(2) -0.0040(16) 0.0055(16) 0.0170(17)
C16 0.0732(18) 0.062(2) 0.056(2) -0.0017(15) -0.0090(15) -0.0040(16)
N3 0.112(2) 0.068(2) 0.160(4) -0.0303(19) 0.036(2) 0.015(2)
C9 0.0640(17) 0.066(2) 0.072(2) 0.0116(15) 0.0034(16) -0.0066(18)
C30 0.0590(16) 0.063(2) 0.074(2) -0.0024(14) -0.0077(15) 0.0116(17)
C7 0.092(2) 0.105(3) 0.056(2) -0.014(2) 0.0274(19) -0.004(2)
C8 0.0664(18) 0.084(3) 0.078(3) 0.0008(17) 0.0190(18) -0.015(2)
C19 0.137(3) 0.053(2) 0.090(3) -0.014(2) -0.037(2) -0.006(2)
C18 0.121(3) 0.062(3) 0.097(3) -0.004(2) -0.026(2) -0.029(2)
C29 0.0684(18) 0.087(3) 0.086(3) 0.0123(18) -0.0122(17) 0.031(2)
C17 0.094(2) 0.082(3) 0.059(2) -0.0029(19) -0.0154(17) -0.021(2)
B1 0.0575(16) 0.0351(18) 0.051(2) 0.0062(13) -0.0023(14) -0.0067(15)
O1 0.0778(13) 0.0328(11) 0.0553(13) -0.0067(10) -0.0019(9) 0.0011(9)
O2 0.0644(11) 0.0387(11) 0.0657(13) 0.0056(9) -0.0004(9) 0.0015(9)
C31 0.107(3) 0.105(3) 0.077(3) 0.005(2) 0.006(2) -0.048(2)
C32A 0.158(8) 0.076(6) 0.071(5) 0.015(6) 0.006(5) -0.030(4)
C32B 0.085(6) 0.081(8) 0.131(12) -0.003(5) -0.013(6) -0.045(8)

loop_
_atom_type_symbol
_atom_type_description
_atom_type_scat_dispersion_real
_atom_type_scat_dispersion_imag
_atom_type_scat_source
C C 0.0033 0.0016 'International Tables Vol C Tables 4.2.6.8 and 6.1.1.4'
H H 0.0000 0.0000 'International Tables Vol C Tables 4.2.6.8 and 6.1.1.4'
B B 0.0013 0.0007 'International Tables Vol C Tables 4.2.6.8 and 6.1.1.4'
N N 0.0061 0.0033 'International Tables Vol C Tables 4.2.6.8 and 6.1.1.4'
Ni Ni 0.3393 1.1124 'International Tables Vol C Tables 4.2.6.8 and 6.1.1.4'
O O 0.0106 0.0060 'International Tables Vol C Tables 4.2.6.8 and 6.1.1.4'

loop_
_geom_angle_atom_site_label_1
_geom_angle_atom_site_label_2
_geom_angle_atom_site_label_3
_geom_angle_site_symmetry_1
_geom_angle_site_symmetry_3
_geom_angle
_geom_angle_publ_flag
O4 Ni1 N5 . . 89.22(9) ?
O4 Ni1 N8 . . 177.46(8) ?
O4 Ni1 N2 . . 89.62(8) ?
O4 Ni1 O1 . . 85.68(8) ?
O4 Ni1 O2 . . 91.09(8) ?
N5 Ni1 N8 . . 88.25(8) ?
N5 Ni1 O1 . . 106.86(8) y
N8 Ni1 O1 . . 94.85(8) ?
N2 Ni1 N5 . . 90.33(8) ?
N2 Ni1 N8 . . 90.61(8) ?
N2 Ni1 O1 . . 162.07(8) ?
N2 Ni1 O2 . . 100.89(8) y
O2 Ni1 N5 . . 168.77(8) ?
O2 Ni1 N8 . . 91.36(8) ?
O2 Ni1 O1 . . 61.98(8) y
Ni1 O4 H4 . . 113(2) ?
C31 O4 Ni1 . . 136.8(2) ?
C31 O4 H4 . . 109(2) ?
N5 N4 B1 . . 121.1(2) ?
C11 N4 N5 . . 109.8(2) ?
C11 N4 B1 . . 128.6(2) ?
N8 N7 B1 . . 122.2(2) ?
C21 N7 N8 . . 110.2(2) ?
C21 N7 B1 . . 127.6(2) ?
N4 N5 Ni1 . . 114.50(15) ?
C14 N5 Ni1 . . 137.08(18) ?
C14 N5 N4 . . 106.83(19) ?
N2 N1 B1 . . 119.8(2) ?
C1 N1 N2 . . 110.3(2) ?
C1 N1 B1 . . 129.3(2) ?
N7 N8 Ni1 . . 113.23(16) ?
C24 N8 Ni1 . . 139.46(18) ?
C24 N8 N7 . . 106.8(2) ?
N1 N2 Ni1 . . 115.84(17) ?
C4 N2 Ni1 . . 136.33(17) ?
C4 N2 N1 . . 106.7(2) ?
O3 N10 O1 . . 122.6(3) ?
O3 N10 O2 . . 122.3(3) ?
O2 N10 O1 . . 115.0(2) ?
C21 C22 C24 . . 106.1(2) ?
C21 C22 C23 . . 126.9(3) ?
C24 C22 C23 . . 127.0(3) ?
C14 C12 C13 . . 128.4(3) ?
C11 C12 C14 . . 105.4(2) ?
C11 C12 C13 . . 126.1(3) ?
N7 C21 C22 . . 108.0(3) ?
N7 C21 H21 . . 126.0 ?
C22 C21 H21 . . 126.0 ?
C10 C5 C4 . . 121.7(2) ?
C10 C5 C6 . . 118.8(3) ?
C6 C5 C4 . . 119.4(3) ?
N8 C24 C22 . . 108.9(2) ?
N8 C24 C25 . . 125.5(2) ?
C22 C24 C25 . . 125.5(2) ?
C4 C2 C3 . . 125.1(3) ?
C1 C2 C4 . . 106.2(2) ?
C1 C2 C3 . . 128.7(3) ?
N5 C14 C12 . . 109.1(2) ?
N5 C14 C15 . . 123.4(2) ?
C12 C14 C15 . . 127.5(2) ?
N2 C4 C5 . . 124.0(2) ?
N2 C4 C2 . . 108.9(2) ?
C2 C4 C5 . . 127.2(2) ?
N4 C11 C12 . . 108.9(2) ?
N4 C11 H11 . . 125.6 ?
C12 C11 H11 . . 125.6 ?
C5 C10 H10 . . 119.9 ?
C9 C10 C5 . . 120.2(3) ?
C9 C10 H10 . . 119.9 ?
N1 C1 C2 . . 107.9(2) ?
N1 C1 H1 . . 126.0 ?
C2 C1 H1 . . 126.0 ?
N9 C23 C22 . . 178.1(4) ?
C26 C25 C24 . . 122.3(2) ?
C26 C25 C30 . . 118.5(3) ?
C30 C25 C24 . . 118.9(2) ?
C20 C15 C14 . . 121.5(3) ?
C20 C15 C16 . . 118.5(3) ?
C16 C15 C14 . . 119.9(3) ?
N6 C13 C12 . . 178.3(3) ?
C28 C27 H27 . . 119.8 ?
C28 C27 C26 . . 120.3(3) ?
C26 C27 H27 . . 119.8 ?
C27 C28 H28 . . 119.9 ?
C27 C28 C29 . . 120.2(3) ?
C29 C28 H28 . . 119.9 ?
C25 C26 C27 . . 120.7(3) ?
C25 C26 H26 . . 119.6 ?
C27 C26 H26 . . 119.6 ?
N3 C3 C2 . . 178.9(4) ?
C15 C20 H20 . . 119.3 ?
C15 C20 C19 . . 121.4(3) ?
C19 C20 H20 . . 119.3 ?
C5 C6 H6 . . 120.3 ?
C5 C6 C7 . . 119.3(3) ?
C7 C6 H6 . . 120.3 ?
C15 C16 H16 . . 119.7 ?
C15 C16 C17 . . 120.7(3) ?
C17 C16 H16 . . 119.7 ?
C10 C9 H9 . . 119.5 ?
C8 C9 C10 . . 121.0(3) ?
C8 C9 H9 . . 119.5 ?
C25 C30 H30 . . 120.0 ?
C29 C30 C25 . . 120.0(3) ?
C29 C30 H30 . . 120.0 ?
C6 C7 H7 . . 119.7 ?
C8 C7 C6 . . 120.7(3) ?
C8 C7 H7 . . 119.7 ?
C9 C8 C7 . . 119.8(3) ?
C9 C8 H8 . . 120.1 ?
C7 C8 H8 . . 120.1 ?
C20 C19 H19 . . 120.3 ?
C18 C19 C20 . . 119.4(4) ?
C18 C19 H19 . . 120.3 ?
C19 C18 H18 . . 119.7 ?
C19 C18 C17 . . 120.6(3) ?
C17 C18 H18 . . 119.7 ?
C28 C29 C30 . . 120.2(3) ?
C28 C29 H29 . . 119.9 ?
C30 C29 H29 . . 119.9 ?
C16 C17 H17 . . 120.3 ?
C18 C17 C16 . . 119.5(3) ?
C18 C17 H17 . . 120.3 ?
N4 B1 N1 . . 107.4(3) ?
N4 B1 H1A . . 110.2 ?
N7 B1 N4 . . 109.6(2) ?
N7 B1 N1 . . 109.2(2) ?
N7 B1 H1A . . 110.2 ?
N1 B1 H1A . . 110.2 ?
N10 O1 Ni1 . . 90.84(15) ?
N10 O2 Ni1 . . 92.07(16) ?
O4 C31 H31A . . 105.2 ?
O4 C31 H31B . . 105.2 ?
O4 C31 H31C . . 106.3 ?
O4 C31 H31D . . 106.3 ?
O4 C31 C32A . . 128.3(5) ?
O4 C31 C32B . . 124.3(6) ?
H31A C31 H31B . . 105.9 ?
H31C C31 H31D . . 106.4 ?
C32A C31 H31A . . 105.2 ?
C32A C31 H31B . . 105.2 ?
C32B C31 H31C . . 106.3 ?
C32B C31 H31D . . 106.3 ?
C31 C32A H32A . . 109.5 ?
C31 C32A H32B . . 109.5 ?
C31 C32A H32C . . 109.5 ?
H32A C32A H32B . . 109.5 ?
H32A C32A H32C . . 109.5 ?
H32B C32A H32C . . 109.5 ?
C31 C32B H32D . . 109.5 ?
C31 C32B H32E . . 109.5 ?
C31 C32B H32F . . 109.5 ?
H32D C32B H32E . . 109.5 ?
H32D C32B H32F . . 109.5 ?
H32E C32B H32F . . 109.5 ?

loop_
_geom_bond_atom_site_label_1
_geom_bond_atom_site_label_2
_geom_bond_site_symmetry_2
_geom_bond_distance
_geom_bond_publ_flag
Ni1 O4 . 2.071(2) y
Ni1 N5 . 2.087(2) y
Ni1 N8 . 2.103(2) y
Ni1 N2 . 2.079(2) y
Ni1 O1 . 2.104(2) y
Ni1 O2 . 2.0812(19) y
O4 C31 . 1.347(4) ?
O4 H4 . 0.83(3) ?
N4 N5 . 1.378(3) ?
N4 C11 . 1.330(3) ?
N4 B1 . 1.537(4) ?
N7 N8 . 1.380(3) ?
N7 C21 . 1.324(3) ?
N7 B1 . 1.532(4) ?
N5 C14 . 1.339(3) ?
N1 N2 . 1.375(3) ?
N1 C1 . 1.335(4) ?
N1 B1 . 1.544(4) ?
N8 C24 . 1.329(3) ?
N2 C4 . 1.341(3) ?
O3 N10 . 1.213(3) ?
N10 O1 . 1.281(3) ?
N10 O2 . 1.274(3) ?
C22 C21 . 1.374(4) ?
C22 C24 . 1.404(4) ?
C22 C23 . 1.427(4) ?
C12 C14 . 1.413(3) ?
C12 C11 . 1.374(4) ?
C12 C13 . 1.423(4) ?
C21 H21 . 0.9500 ?
C5 C4 . 1.472(4) ?
C5 C10 . 1.387(4) ?
C5 C6 . 1.390(4) ?
C24 C25 . 1.482(4) ?
C2 C4 . 1.407(4) ?
C2 C1 . 1.373(4) ?
C2 C3 . 1.435(4) ?
C14 C15 . 1.472(4) ?
C11 H11 . 0.9500 ?
N9 C23 . 1.140(4) ?
C10 H10 . 0.9500 ?
C10 C9 . 1.376(4) ?
C1 H1 . 0.9500 ?
C25 C26 . 1.382(4) ?
C25 C30 . 1.392(4) ?
C15 C20 . 1.377(4) ?
C15 C16 . 1.380(4) ?
C13 N6 . 1.134(4) ?
C27 H27 . 0.9500 ?
C27 C28 . 1.354(4) ?
C27 C26 . 1.385(4) ?
C28 H28 . 0.9500 ?
C28 C29 . 1.374(5) ?
C26 H26 . 0.9500 ?
C3 N3 . 1.137(4) ?
C20 H20 . 0.9500 ?
C20 C19 . 1.380(4) ?
C6 H6 . 0.9500 ?
C6 C7 . 1.398(5) ?
C16 H16 . 0.9500 ?
C16 C17 . 1.385(4) ?
C9 H9 . 0.9500 ?
C9 C8 . 1.358(5) ?
C30 H30 . 0.9500 ?
C30 C29 . 1.389(4) ?
C7 H7 . 0.9500 ?
C7 C8 . 1.362(5) ?
C8 H8 . 0.9500 ?
C19 H19 . 0.9500 ?
C19 C18 . 1.365(5) ?
C18 H18 . 0.9500 ?
C18 C17 . 1.378(5) ?
C29 H29 . 0.9500 ?
C17 H17 . 0.9500 ?
B1 H1A . 1.0000 ?
C31 H31A . 0.9900 ?
C31 H31B . 0.9900 ?
C31 H31C . 0.9900 ?
C31 H31D . 0.9900 ?
C31 C32A . 1.409(8) ?
C31 C32B . 1.355(10) ?
C32A H32A . 0.9800 ?
C32A H32B . 0.9800 ?
C32A H32C . 0.9800 ?
C32B H32D . 0.9800 ?
C32B H32E . 0.9800 ?
C32B H32F . 0.9800 ?

loop_
_geom_hbond_atom_site_label_D
_geom_hbond_atom_site_label_H
_geom_hbond_atom_site_label_A
_geom_hbond_site_symmetry_A
_geom_hbond_distance_DH
_geom_hbond_distance_HA
_geom_hbond_distance_DA
_geom_hbond_angle_DHA
O4 H4 N9 7_566 0.83(3) 2.17(3) 2.999(4) 178(3)

_cod_database_fobs_code 1564104
